data_1505454
loop_
_publ_author_name
'Yuan, Weicheng'
'Du, Haifeng'
'Zhao, Baoguo'
'Shi, Yian'

_publ_section_title
;
 A mild Cu(I)-catalyzed regioselective diamination of conjugated dienes.
;
_journal_issue 13
_journal_name_full 'Organic letters'
_journal_page_first 2589
_journal_page_last 2591
_journal_paper_doi 10.1021/ol071105a
_journal_volume 9
_journal_year 2007
_chemical_formula_sum 'C20 H30 N2 O2'
_chemical_formula_weight 330.46
_chemical_name_systematic
;

 ?

;
_space_group_IT_number 14
_symmetry_cell_setting monoclinic
_symmetry_space_group_name_Hall '-P 2yn'
_symmetry_space_group_name_H-M 'P 1 21/n 1'
_atom_sites_solution_hydrogens geom
_atom_sites_solution_primary direct
_atom_sites_solution_secondary difmap
_audit_creation_method 'Bruker SHELXTL'
_cell_angle_alpha 90.00
_cell_angle_beta 95.475(3)
_cell_angle_gamma 90.00
_cell_formula_units_Z 4
_cell_length_a 8.0156(5)
_cell_length_b 10.2134(6)
_cell_length_c 23.4505(13)
_cell_measurement_reflns_used 3485
_cell_measurement_temperature 100(2)
_cell_measurement_theta_max 29.86
_cell_measurement_theta_min 2.65
_cell_volume 1911.1(2)
_computing_cell_refinement 'Bruker SMART'
_computing_data_collection 'Bruker SMART'
_computing_data_reduction 'Bruker SAINT'
_computing_molecular_graphics 'Bruker SHELXTL'
_computing_publication_material 'Bruker SHELXTL'
_computing_structure_refinement 'Bruker SHELXTL'
_computing_structure_solution 'Bruker SHELXTL'
_diffrn_ambient_temperature 100(2)
_diffrn_measured_fraction_theta_full 0.999
_diffrn_measured_fraction_theta_max 0.999
_diffrn_measurement_device_type 'Bruker Kappa Apex2 CCD area detector'
_diffrn_measurement_method 'phi and omega scans'
_diffrn_radiation_monochromator graphite
_diffrn_radiation_source 'fine-focus sealed tube'
_diffrn_radiation_type MoK\a
_diffrn_radiation_wavelength 0.71073
_diffrn_reflns_av_R_equivalents 0.0692
_diffrn_reflns_av_sigmaI/netI 0.0905
_diffrn_reflns_limit_h_max 11
_diffrn_reflns_limit_h_min -8
_diffrn_reflns_limit_k_max 14
_diffrn_reflns_limit_k_min -11
_diffrn_reflns_limit_l_max 32
_diffrn_reflns_limit_l_min -32
_diffrn_reflns_number 17507
_diffrn_reflns_theta_full 29.57
_diffrn_reflns_theta_max 29.57
_diffrn_reflns_theta_min 1.74
_exptl_absorpt_coefficient_mu 0.074
_exptl_absorpt_correction_T_max 0.9954
_exptl_absorpt_correction_T_min 0.9796
_exptl_absorpt_correction_type multi-scan
_exptl_absorpt_process_details 'SADABS, Sheldrick, 1997'
_exptl_crystal_colour colorless
_exptl_crystal_density_diffrn 1.149
_exptl_crystal_density_meas ?
_exptl_crystal_density_method 'not measured'
_exptl_crystal_description plate
_exptl_crystal_F_000 720
_exptl_crystal_size_max 0.28
_exptl_crystal_size_mid 0.14
_exptl_crystal_size_min 0.06
_refine_diff_density_max 0.252
_refine_diff_density_min -0.263
_refine_diff_density_rms 0.054
_refine_ls_goodness_of_fit_ref 1.000
_refine_ls_hydrogen_treatment constr
_refine_ls_matrix_type full
_refine_ls_number_parameters 217
_refine_ls_number_reflns 5351
_refine_ls_number_restraints 0
_refine_ls_restrained_S_all 1.000
_refine_ls_R_factor_all 0.1188
_refine_ls_R_factor_gt 0.0568
_refine_ls_shift/su_max 0.015
_refine_ls_shift/su_mean 0.003
_refine_ls_structure_factor_coef Fsqd
_refine_ls_weighting_details 'calc w=1/[\s^2^(Fo^2^)+(0.0500P)^2^+0.0000P] where P=(Fo^2^+2Fc^2^)/3'
_refine_ls_weighting_scheme calc
_refine_ls_wR_factor_gt 0.1112
_refine_ls_wR_factor_ref 0.1333
_reflns_number_gt 2972
_reflns_number_total 5351
_reflns_threshold_expression >2sigma(I)
_cod_data_source_file ol071105asi20070514_015933.cif
_cod_data_source_block ys160_0m
_cod_depositor_comments
;
The following automatic conversions were performed:

'_symmetry_cell_setting' value 'Monoclinic' changed to 'monoclinic'
according to /home/saulius/struct/CIF-dictionaries/cif_core.dic
dictionary named 'cif_core.dic' version 2.4.1 from 2010-06-29.

Automatic conversion script
Id: cif_fix_values 1715 2011-07-08 13:25:40Z adriana 

The following automatic conversions were performed:

'_exptl_crystal_density_meas' value 'not measured' was changed to '?'
- the value is perceived as not measured.

Automatic conversion script
Id: cif_fix_values 3008 2015-01-20 13:52:24Z robertas 
;
_cod_original_sg_symbol_H-M P2(1)/n
_cod_database_code 1505454

loop_
_symmetry_equiv_pos_as_xyz
'x, y, z'
'-x+1/2, y+1/2, -z+1/2'
'-x, -y, -z'
'x-1/2, -y-1/2, z-1/2'

loop_
_atom_site_label
_atom_site_type_symbol
_atom_site_fract_x
_atom_site_fract_y
_atom_site_fract_z
_atom_site_U_iso_or_equiv
_atom_site_adp_type
_atom_site_occupancy
_atom_site_symmetry_multiplicity
_atom_site_calc_flag
_atom_site_refinement_flags
O1 O 0.49177(15) 0.97304(12) 0.14215(5) 0.0245(3) Uani 1 1 d .
O2 O 1.30246(16) 0.87737(13) 0.49458(5) 0.0300(3) Uani 1 1 d .
N1 N 0.74558(17) 1.08383(14) 0.14200(6) 0.0193(3) Uani 1 1 d .
N2 N 0.57558(16) 1.13214(14) 0.20995(6) 0.0185(3) Uani 1 1 d .
C1 C 0.5926(2) 1.05462(17) 0.16268(7) 0.0193(4) Uani 1 1 d .
C2 C 0.8118(2) 1.20231(17) 0.17075(7) 0.0206(4) Uani 1 1 d .
H2A H 0.7721 1.2821 0.1496 0.025 Uiso 1 1 calc R
H2B H 0.9358 1.2020 0.1755 0.025 Uiso 1 1 calc R
C3 C 0.7388(2) 1.19247(17) 0.22852(7) 0.0188(4) Uani 1 1 d .
H3A H 0.7225 1.2818 0.2446 0.023 Uiso 1 1 calc R
C4 C 0.7727(2) 1.05941(18) 0.08081(7) 0.0238(4) Uani 1 1 d .
C5 C 0.9407(2) 1.1188(2) 0.06890(8) 0.0324(5) Uani 1 1 d .
H5A H 0.9382 1.2136 0.0752 0.049 Uiso 1 1 calc R
H5B H 0.9614 1.1011 0.0291 0.049 Uiso 1 1 calc R
H5C H 1.0305 1.0797 0.0947 0.049 Uiso 1 1 calc R
C6 C 0.6316(2) 1.12288(19) 0.04161(8) 0.0302(5) Uani 1 1 d .
H6A H 0.6298 1.2173 0.0490 0.045 Uiso 1 1 calc R
H6B H 0.5240 1.0845 0.0493 0.045 Uiso 1 1 calc R
H6C H 0.6509 1.1075 0.0015 0.045 Uiso 1 1 calc R
C7 C 0.7789(3) 0.91191(18) 0.07070(8) 0.0306(5) Uani 1 1 d .
H7A H 0.6714 0.8727 0.0780 0.046 Uiso 1 1 calc R
H7B H 0.8688 0.8733 0.0967 0.046 Uiso 1 1 calc R
H7C H 0.8006 0.8950 0.0309 0.046 Uiso 1 1 calc R
C8 C 0.4427(2) 1.10965(17) 0.24921(7) 0.0212(4) Uani 1 1 d .
C9 C 0.4515(2) 1.21916(19) 0.29356(8) 0.0278(4) Uani 1 1 d .
H9A H 0.4363 1.3038 0.2741 0.042 Uiso 1 1 calc R
H9B H 0.5611 1.2173 0.3160 0.042 Uiso 1 1 calc R
H9C H 0.3630 1.2068 0.3191 0.042 Uiso 1 1 calc R
C10 C 0.2711(2) 1.11548(19) 0.21482(8) 0.0287(4) Uani 1 1 d .
H10A H 0.2571 1.2007 0.1957 0.043 Uiso 1 1 calc R
H10B H 0.1831 1.1037 0.2407 0.043 Uiso 1 1 calc R
H10C H 0.2629 1.0457 0.1860 0.043 Uiso 1 1 calc R
C11 C 0.4658(2) 0.97710(18) 0.27917(8) 0.0284(4) Uani 1 1 d .
H11A H 0.4606 0.9072 0.2504 0.043 Uiso 1 1 calc R
H11B H 0.3766 0.9643 0.3045 0.043 Uiso 1 1 calc R
H11C H 0.5750 0.9748 0.3018 0.043 Uiso 1 1 calc R
C12 C 0.8455(2) 1.10999(17) 0.27079(7) 0.0198(4) Uani 1 1 d .
H12A H 0.8589 1.0200 0.2621 0.024 Uiso 1 1 calc R
C13 C 0.9221(2) 1.15540(17) 0.31952(7) 0.0199(4) Uani 1 1 d .
H13A H 0.9064 1.2458 0.3270 0.024 Uiso 1 1 calc R
C14 C 1.0279(2) 1.08310(17) 0.36325(7) 0.0192(4) Uani 1 1 d .
C15 C 1.1018(2) 1.14953(18) 0.41064(7) 0.0242(4) Uani 1 1 d .
H15A H 1.0886 1.2418 0.4127 0.029 Uiso 1 1 calc R
C16 C 1.1948(2) 1.08509(18) 0.45536(8) 0.0257(4) Uani 1 1 d .
H16A H 1.2437 1.1330 0.4874 0.031 Uiso 1 1 calc R
C17 C 1.2155(2) 0.95058(17) 0.45270(7) 0.0224(4) Uani 1 1 d .
C18 C 1.1474(2) 0.88233(18) 0.40464(7) 0.0228(4) Uani 1 1 d .
H18A H 1.1644 0.7905 0.4020 0.027 Uiso 1 1 calc R
C19 C 1.0552(2) 0.94770(17) 0.36075(7) 0.0219(4) Uani 1 1 d .
H19A H 1.0094 0.9000 0.3282 0.026 Uiso 1 1 calc R
C20 C 1.3432(3) 0.9395(2) 0.54870(8) 0.0320(5) Uani 1 1 d .
H20A H 1.4051 0.8781 0.5750 0.048 Uiso 1 1 calc R
H20B H 1.2398 0.9662 0.5647 0.048 Uiso 1 1 calc R
H20C H 1.4126 1.0168 0.5436 0.048 Uiso 1 1 calc R

loop_
_atom_site_aniso_label
_atom_site_aniso_U_11
_atom_site_aniso_U_22
_atom_site_aniso_U_33
_atom_site_aniso_U_23
_atom_site_aniso_U_13
_atom_site_aniso_U_12
O1 0.0244(7) 0.0217(7) 0.0273(7) -0.0028(6) 0.0024(5) -0.0070(5)
O2 0.0377(8) 0.0274(8) 0.0238(7) 0.0038(6) -0.0037(6) 0.0026(6)
N1 0.0212(8) 0.0175(8) 0.0196(7) -0.0024(6) 0.0041(6) -0.0034(6)
N2 0.0165(7) 0.0193(8) 0.0198(7) -0.0001(6) 0.0021(6) 0.0001(6)
C1 0.0200(9) 0.0152(9) 0.0225(9) 0.0038(7) 0.0003(7) 0.0012(7)
C2 0.0215(9) 0.0197(9) 0.0208(9) -0.0005(7) 0.0036(7) -0.0027(7)
C3 0.0200(9) 0.0169(9) 0.0196(8) -0.0015(7) 0.0027(7) 0.0005(7)
C4 0.0313(10) 0.0213(10) 0.0194(9) -0.0020(7) 0.0059(8) -0.0039(8)
C5 0.0355(11) 0.0381(12) 0.0256(10) -0.0052(9) 0.0131(9) -0.0082(9)
C6 0.0391(12) 0.0300(11) 0.0212(9) 0.0040(8) 0.0019(8) -0.0016(9)
C7 0.0425(12) 0.0240(11) 0.0268(10) -0.0050(8) 0.0117(9) 0.0000(9)
C8 0.0178(9) 0.0241(10) 0.0225(9) 0.0045(8) 0.0066(7) 0.0020(7)
C9 0.0269(10) 0.0301(11) 0.0280(10) -0.0007(8) 0.0104(8) 0.0043(8)
C10 0.0196(9) 0.0334(11) 0.0335(11) 0.0042(9) 0.0050(8) 0.0025(8)
C11 0.0261(10) 0.0277(11) 0.0325(10) 0.0084(9) 0.0084(8) 0.0029(8)
C12 0.0185(9) 0.0179(9) 0.0237(9) 0.0004(7) 0.0060(7) 0.0011(7)
C13 0.0222(9) 0.0163(9) 0.0217(9) -0.0014(7) 0.0050(7) 0.0004(7)
C14 0.0172(9) 0.0204(9) 0.0204(9) 0.0001(7) 0.0038(7) -0.0005(7)
C15 0.0261(10) 0.0185(10) 0.0277(10) -0.0039(8) 0.0006(8) 0.0030(7)
C16 0.0267(10) 0.0280(11) 0.0216(9) -0.0053(8) -0.0024(8) 0.0035(8)
C17 0.0222(9) 0.0231(10) 0.0220(9) 0.0039(8) 0.0027(7) 0.0028(8)
C18 0.0249(10) 0.0174(9) 0.0263(9) 0.0013(8) 0.0031(8) 0.0000(7)
C19 0.0224(9) 0.0205(10) 0.0226(9) -0.0036(8) 0.0014(7) -0.0028(7)
C20 0.0352(11) 0.0370(12) 0.0230(10) 0.0060(9) -0.0011(8) -0.0003(9)

loop_
_atom_type_symbol
_atom_type_description
_atom_type_scat_dispersion_real
_atom_type_scat_dispersion_imag
_atom_type_scat_source
C C 0.0033 0.0016 'International Tables Vol C Tables 4.2.6.8 and 6.1.1.4'
H H 0.0000 0.0000 'International Tables Vol C Tables 4.2.6.8 and 6.1.1.4'
N N 0.0061 0.0033 'International Tables Vol C Tables 4.2.6.8 and 6.1.1.4'
O O 0.0106 0.0060 'International Tables Vol C Tables 4.2.6.8 and 6.1.1.4'

loop_
_geom_angle_atom_site_label_1
_geom_angle_atom_site_label_2
_geom_angle_atom_site_label_3
_geom_angle
C17 O2 C20 116.85(14)
C1 N1 C2 108.05(13)
C1 N1 C4 120.82(14)
C2 N1 C4 120.17(13)
C1 N2 C3 108.93(13)
C1 N2 C8 122.61(14)
C3 N2 C8 123.26(13)
O1 C1 N2 126.39(15)
O1 C1 N1 125.28(16)
N2 C1 N1 108.33(14)
N1 C2 C3 101.64(13)
N2 C3 C12 113.18(14)
N2 C3 C2 99.75(13)
C12 C3 C2 112.27(14)
N1 C4 C7 108.91(14)
N1 C4 C5 108.74(14)
C7 C4 C5 108.70(16)
N1 C4 C6 109.85(14)
C7 C4 C6 110.97(15)
C5 C4 C6 109.62(15)
N2 C8 C10 109.17(14)
N2 C8 C9 108.58(14)
C10 C8 C9 108.22(15)
N2 C8 C11 110.97(14)
C10 C8 C11 109.93(15)
C9 C8 C11 109.91(15)
C13 C12 C3 123.96(16)
C12 C13 C14 127.94(17)
C15 C14 C19 117.36(16)
C15 C14 C13 119.25(16)
C19 C14 C13 123.35(15)
C14 C15 C16 121.98(17)
C17 C16 C15 119.49(17)
O2 C17 C16 124.28(16)
O2 C17 C18 116.13(16)
C16 C17 C18 119.58(16)
C19 C18 C17 120.14(17)
C18 C19 C14 121.38(16)

loop_
_geom_bond_atom_site_label_1
_geom_bond_atom_site_label_2
_geom_bond_distance
O1 C1 1.227(2)
O2 C17 1.371(2)
O2 C20 1.429(2)
N1 C1 1.393(2)
N1 C2 1.460(2)
N1 C4 1.493(2)
N2 C1 1.379(2)
N2 C3 1.474(2)
N2 C8 1.491(2)
C2 C3 1.529(2)
C3 C12 1.504(2)
C4 C7 1.527(2)
C4 C5 1.527(2)
C4 C6 1.531(3)
C8 C10 1.528(2)
C8 C9 1.524(2)
C8 C11 1.528(2)
C12 C13 1.328(2)
C13 C14 1.466(2)
C14 C15 1.386(2)
C14 C19 1.402(2)
C15 C16 1.393(2)
C16 C17 1.386(2)
C17 C18 1.392(2)
C18 C19 1.380(2)

loop_
_cod_related_entry_id
_cod_related_entry_database
_cod_related_entry_code
1 ChemSpider 20557987
